data_4030166
loop_
_publ_author_name
'Helmy, Sameh'
'Oh, Saemi'
'Leibfarth, Frank A.'
'Hawker, Craig J.'
'Read de Alaniz, Javier'

_publ_section_title
;
 Design and synthesis of donor-acceptor Stenhouse adducts: a visible light
 photoswitch derived from furfural.
;
_journal_issue 23
_journal_name_full 'The Journal of organic chemistry'
_journal_page_first 11316
_journal_page_last 11329
_journal_paper_doi 10.1021/jo502206g
_journal_volume 79
_journal_year 2014
_chemical_formula_sum 'C15 H21 N3 O4'
_chemical_formula_weight 307.35
_chemical_name_systematic
; 
 ? 
;
_space_group_IT_number 33
_symmetry_space_group_name_Hall 'P 2c -2n'
_symmetry_space_group_name_H-M 'P n a 21'
_atom_sites_solution_hydrogens geom
_atom_sites_solution_primary direct
_atom_sites_solution_secondary difmap
_audit_creation_method SHELXL-97
_cell_angle_alpha 90.00
_cell_angle_beta 90.00
_cell_angle_gamma 90.00
_cell_formula_units_Z 4
_cell_length_a 19.694(10)
_cell_length_b 13.615(6)
_cell_length_c 5.587(3)
_cell_measurement_temperature 100(2)
_cell_volume 1498.1(13)
_computing_structure_refinement 'SHELXL-97 (Sheldrick, 2008)'
_computing_structure_solution 'SHELXS-97 (Sheldrick, 2008)'
_diffrn_ambient_temperature 100(2)
_diffrn_measured_fraction_theta_full 0.999
_diffrn_measured_fraction_theta_max 0.999
_diffrn_radiation_monochromator graphite
_diffrn_radiation_source 'fine-focus sealed tube'
_diffrn_radiation_type MoK\a
_diffrn_radiation_wavelength 0.71073
_diffrn_reflns_av_R_equivalents 0.0633
_diffrn_reflns_av_sigmaI/netI 0.0836
_diffrn_reflns_limit_h_max 15
_diffrn_reflns_limit_h_min -24
_diffrn_reflns_limit_k_max 8
_diffrn_reflns_limit_k_min -17
_diffrn_reflns_limit_l_max 2
_diffrn_reflns_limit_l_min -6
_diffrn_reflns_number 3999
_diffrn_reflns_theta_full 26.37
_diffrn_reflns_theta_max 26.37
_diffrn_reflns_theta_min 1.82
_exptl_absorpt_coefficient_mu 0.100
_exptl_absorpt_correction_T_max 0.9990
_exptl_absorpt_correction_T_min 0.9852
_exptl_crystal_density_diffrn 1.363
_exptl_crystal_density_method 'not measured'
_exptl_crystal_F_000 656
_exptl_crystal_size_max 0.15
_exptl_crystal_size_mid 0.02
_exptl_crystal_size_min 0.01
_refine_diff_density_max 0.502
_refine_diff_density_min -0.536
_refine_diff_density_rms 0.131
_refine_ls_abs_structure_details 'Flack H D (1983), Acta Cryst. A39, 876-881'
_refine_ls_abs_structure_Flack -2(3)
_refine_ls_extinction_coef 0.016(5)
_refine_ls_extinction_expression Fc^*^=kFc[1+0.001xFc^2^\l^3^/sin(2\q)]^-1/4^
_refine_ls_extinction_method SHELXL
_refine_ls_goodness_of_fit_ref 1.600
_refine_ls_hydrogen_treatment mixed
_refine_ls_matrix_type full
_refine_ls_number_parameters 180
_refine_ls_number_reflns 2031
_refine_ls_number_restraints 1
_refine_ls_restrained_S_all 1.599
_refine_ls_R_factor_all 0.1153
_refine_ls_R_factor_gt 0.0845
_refine_ls_shift/su_max 0.025
_refine_ls_shift/su_mean 0.001
_refine_ls_structure_factor_coef Fsqd
_refine_ls_weighting_details 'calc w=1/[\s^2^(Fo^2^)+(0.0600P)^2^+0.0499P] where P=(Fo^2^+2Fc^2^)/3'
_refine_ls_weighting_scheme calc
_refine_ls_wR_factor_gt 0.1866
_refine_ls_wR_factor_ref 0.1958
_reflns_number_gt 1494
_reflns_number_total 2031
_reflns_threshold_expression >2sigma(I)
_cod_data_source_file 34.cif
_cod_data_source_block dedmbsten_1_0m
_cod_depositor_comments 'Adding full bibliography for 4030156--4030166.cif.'
_cod_original_cell_volume 1498.1(12)
_cod_database_code 4030166

loop_
_symmetry_equiv_pos_as_xyz
'x, y, z'
'-x, -y, z+1/2'
'x+1/2, -y+1/2, z'
'-x+1/2, y+1/2, z+1/2'

loop_
_atom_site_label
_atom_site_type_symbol
_atom_site_fract_x
_atom_site_fract_y
_atom_site_fract_z
_atom_site_U_iso_or_equiv
_atom_site_adp_type
_atom_site_occupancy
_atom_site_symmetry_multiplicity
_atom_site_calc_flag
_atom_site_refinement_flags
O1 O 0.0508(2) 0.6329(3) 0.1701(8) 0.0240(8) Uani 1 1 d .
O2 O -0.1034(2) 0.7377(3) -0.3732(9) 0.0253(11) Uani 1 1 d .
O3 O -0.0428(2) 0.9536(2) 0.2065(8) 0.0240(8) Uani 1 1 d .
O4 O 0.1238(2) 0.6904(3) 0.5158(10) 0.0298(13) Uani 1 1 d .
H4 H 0.1058 0.6655 0.3939 0.045 Uiso 1 1 calc R
N1 N -0.0259(3) 0.6879(3) -0.0963(10) 0.018 Uani 1 1 d .
N2 N -0.0676(3) 0.8490(3) -0.0953(10) 0.018 Uani 1 1 d .
N3 N 0.2561(3) 0.8380(3) 1.2084(9) 0.0200(12) Uani 1 1 d .
C1 C -0.0681(4) 0.7551(4) -0.2035(12) 0.0181(14) Uani 1 1 d .
C10 C 0.1769(3) 0.7999(4) 0.8895(13) 0.0204(14) Uani 1 1 d .
H10 H 0.1967 0.7378 0.8555 0.025 Uiso 1 1 calc R
C7 C 0.0467(3) 0.8246(4) 0.4207(12) 0.0176(14) Uani 1 1 d .
H7 H 0.0334 0.8871 0.4804 0.021 Uiso 1 1 calc R
C3 C 0.0108(3) 0.7989(4) 0.2140(11) 0.0153(14) Uani 1 1 d .
C4 C 0.0138(3) 0.7027(4) 0.0980(12) 0.0160(13) Uani 1 1 d .
C2 C -0.0330(3) 0.8701(4) 0.1115(11) 0.0181(14) Uani 1 1 d .
C5 C -0.1100(4) 0.9220(4) -0.2167(13) 0.0238(11) Uani 1 1 d .
H5A H -0.1026 0.9866 -0.1438 0.036 Uiso 1 1 calc R
H5B H -0.1579 0.9037 -0.2009 0.036 Uiso 1 1 calc R
H5C H -0.0977 0.9247 -0.3866 0.036 Uiso 1 1 calc R
C8 C 0.0959(3) 0.7824(4) 0.5577(12) 0.0171(13) Uani 1 1 d .
C11 C 0.2022(3) 0.8548(4) 1.0777(12) 0.0202(14) Uani 1 1 d .
H11 H 0.1772 0.9123 1.1171 0.024 Uiso 1 1 calc R
C12 C 0.3003(3) 0.7522(4) 1.1636(13) 0.0217(14) Uani 1 1 d .
H12A H 0.3463 0.7663 1.2264 0.026 Uiso 1 1 calc R
H12B H 0.3042 0.7418 0.9888 0.026 Uiso 1 1 calc R
C9 C 0.1245(3) 0.8322(4) 0.7517(12) 0.0193(14) Uani 1 1 d .
H9 H 0.1056 0.8943 0.7910 0.023 Uiso 1 1 calc R
C14 C 0.2786(3) 0.9051(4) 1.3977(14) 0.0230(15) Uani 1 1 d .
H14A H 0.2961 0.8665 1.5346 0.028 Uiso 1 1 calc R
H14B H 0.2394 0.9443 1.4545 0.028 Uiso 1 1 calc R
C6 C -0.0237(4) 0.5900(4) -0.2147(12) 0.0238(11) Uani 1 1 d .
H6A H 0.0228 0.5646 -0.2108 0.036 Uiso 1 1 calc R
H6B H -0.0387 0.5964 -0.3812 0.036 Uiso 1 1 calc R
H6C H -0.0539 0.5445 -0.1299 0.036 Uiso 1 1 calc R
C13 C 0.2737(4) 0.6583(4) 1.2795(14) 0.0275(16) Uani 1 1 d .
H13A H 0.2697 0.6681 1.4528 0.041 Uiso 1 1 calc R
H13B H 0.3053 0.6043 1.2473 0.041 Uiso 1 1 calc R
H13C H 0.2290 0.6423 1.2130 0.041 Uiso 1 1 calc R
C15 C 0.3345(4) 0.9748(5) 1.3086(16) 0.0350(19) Uani 1 1 d .
H15A H 0.3738 0.9363 1.2563 0.053 Uiso 1 1 calc R
H15B H 0.3481 1.0189 1.4388 0.053 Uiso 1 1 calc R
H15C H 0.3173 1.0136 1.1740 0.053 Uiso 1 1 calc R

loop_
_atom_site_aniso_label
_atom_site_aniso_U_11
_atom_site_aniso_U_22
_atom_site_aniso_U_33
_atom_site_aniso_U_23
_atom_site_aniso_U_13
_atom_site_aniso_U_12
O1 0.0428(19) 0.0029(11) 0.0262(17) -0.0015(14) -0.0052(16) 0.0046(13)
O2 0.041(3) 0.0106(18) 0.024(3) 0.0002(18) -0.006(3) -0.0009(19)
O3 0.0428(19) 0.0029(11) 0.0262(17) -0.0015(14) -0.0052(16) 0.0046(13)
O4 0.051(3) 0.0024(17) 0.036(3) -0.0054(19) -0.008(3) 0.011(2)
N1 0.027 0.005 0.021 0.001 0.001 0.001
N2 0.027 0.005 0.021 0.001 0.001 0.001
N3 0.034(3) 0.006(2) 0.020(3) -0.002(2) 0.000(3) 0.000(2)
C1 0.033(4) 0.002(2) 0.019(3) -0.003(3) 0.001(4) 0.004(3)
C10 0.027(3) 0.010(2) 0.024(3) 0.000(3) 0.001(3) 0.002(3)
C7 0.027(4) 0.001(2) 0.025(3) 0.004(3) 0.006(4) 0.000(2)
C3 0.025(3) 0.002(2) 0.020(3) 0.001(2) 0.001(3) -0.001(2)
C4 0.025(3) 0.002(2) 0.021(3) -0.001(2) -0.003(3) 0.003(2)
C2 0.028(4) 0.006(2) 0.021(3) 0.000(2) 0.000(3) 0.001(2)
C5 0.043(3) 0.0027(15) 0.026(2) -0.0010(18) -0.004(3) 0.0043(19)
C8 0.023(3) 0.005(2) 0.024(3) -0.005(3) 0.003(3) 0.003(3)
C11 0.024(4) 0.009(2) 0.028(4) 0.001(3) 0.004(3) -0.001(3)
C12 0.028(3) 0.009(2) 0.028(3) -0.001(3) 0.000(3) 0.006(3)
C9 0.026(3) 0.007(2) 0.024(4) 0.002(3) 0.005(3) 0.000(3)
C14 0.030(4) 0.012(3) 0.027(3) -0.004(3) -0.005(4) -0.001(3)
C6 0.043(3) 0.0027(15) 0.026(2) -0.0010(18) -0.004(3) 0.0043(19)
C13 0.039(4) 0.011(2) 0.033(4) 0.004(3) -0.004(4) 0.004(3)
C15 0.047(5) 0.019(3) 0.040(4) 0.000(3) -0.001(4) -0.010(3)

loop_
_atom_type_symbol
_atom_type_description
_atom_type_scat_dispersion_real
_atom_type_scat_dispersion_imag
_atom_type_scat_source
C C 0.0033 0.0016 'International Tables Vol C Tables 4.2.6.8 and 6.1.1.4'
H H 0.0000 0.0000 'International Tables Vol C Tables 4.2.6.8 and 6.1.1.4'
N N 0.0061 0.0033 'International Tables Vol C Tables 4.2.6.8 and 6.1.1.4'
O O 0.0106 0.0060 'International Tables Vol C Tables 4.2.6.8 and 6.1.1.4'

loop_
_geom_angle_atom_site_label_1
_geom_angle_atom_site_label_2
_geom_angle_atom_site_label_3
_geom_angle
C8 O4 H4 109.5
C4 N1 C1 126.9(5)
C4 N1 C6 118.3(5)
C1 N1 C6 114.8(5)
C2 N2 C1 123.6(5)
C2 N2 C5 122.0(5)
C1 N2 C5 114.3(5)
C11 N3 C14 122.6(5)
C11 N3 C12 121.5(5)
C14 N3 C12 115.8(5)
O2 C1 N1 124.4(5)
O2 C1 N2 121.3(5)
N1 C1 N2 114.3(6)
C9 C10 C11 121.9(5)
C9 C10 H10 119.0
C11 C10 H10 119.0
C8 C7 C3 135.9(5)
C8 C7 H7 112.1
C3 C7 H7 112.1
C7 C3 C2 118.0(5)
C7 C3 C4 124.8(5)
C2 C3 C4 117.2(5)
O1 C4 N1 118.5(5)
O1 C4 C3 123.7(6)
N1 C4 C3 117.8(5)
O3 C2 N2 117.7(5)
O3 C2 C3 122.4(5)
N2 C2 C3 119.9(5)
N2 C5 H5A 109.5
N2 C5 H5B 109.5
H5A C5 H5B 109.5
N2 C5 H5C 109.5
H5A C5 H5C 109.5
H5B C5 H5C 109.5
C7 C8 O4 124.6(6)
C7 C8 C9 121.2(5)
O4 C8 C9 114.2(5)
N3 C11 C10 128.4(6)
N3 C11 H11 115.8
C10 C11 H11 115.8
N3 C12 C13 112.8(5)
N3 C12 H12A 109.0
C13 C12 H12A 109.0
N3 C12 H12B 109.0
C13 C12 H12B 109.0
H12A C12 H12B 107.8
C10 C9 C8 126.0(5)
C10 C9 H9 117.0
C8 C9 H9 117.0
N3 C14 C15 111.6(6)
N3 C14 H14A 109.3
C15 C14 H14A 109.3
N3 C14 H14B 109.3
C15 C14 H14B 109.3
H14A C14 H14B 108.0
N1 C6 H6A 109.5
N1 C6 H6B 109.5
H6A C6 H6B 109.5
N1 C6 H6C 109.5
H6A C6 H6C 109.5
H6B C6 H6C 109.5
C12 C13 H13A 109.5
C12 C13 H13B 109.5
H13A C13 H13B 109.5
C12 C13 H13C 109.5
H13A C13 H13C 109.5
H13B C13 H13C 109.5
C14 C15 H15A 109.5
C14 C15 H15B 109.5
H15A C15 H15B 109.5
C14 C15 H15C 109.5
H15A C15 H15C 109.5
H15B C15 H15C 109.5

loop_
_geom_bond_atom_site_label_1
_geom_bond_atom_site_label_2
_geom_bond_distance
O1 C4 1.264(7)
O2 C1 1.199(8)
O3 C2 1.270(6)
O4 C8 1.388(6)
O4 H4 0.8400
N1 C4 1.353(8)
N1 C1 1.374(8)
N1 C6 1.488(7)
N2 C2 1.372(8)
N2 C1 1.414(7)
N2 C5 1.465(8)
N3 C11 1.308(8)
N3 C14 1.467(8)
N3 C12 1.478(7)
C10 C9 1.360(9)
C10 C11 1.383(9)
C10 H10 0.9500
C7 C8 1.363(9)
C7 C3 1.398(9)
C7 H7 0.9500
C3 C2 1.419(8)
C3 C4 1.462(7)
C5 H5A 0.9800
C5 H5B 0.9800
C5 H5C 0.9800
C8 C9 1.397(9)
C11 H11 0.9500
C12 C13 1.526(8)
C12 H12A 0.9900
C12 H12B 0.9900
C9 H9 0.9500
C14 C15 1.535(9)
C14 H14A 0.9900
C14 H14B 0.9900
C6 H6A 0.9800
C6 H6B 0.9800
C6 H6C 0.9800
C13 H13A 0.9800
C13 H13B 0.9800
C13 H13C 0.9800
C15 H15A 0.9800
C15 H15B 0.9800
C15 H15C 0.9800

loop_
_geom_torsion_atom_site_label_1
_geom_torsion_atom_site_label_2
_geom_torsion_atom_site_label_3
_geom_torsion_atom_site_label_4
_geom_torsion
C4 N1 C1 O2 -178.4(6)
C6 N1 C1 O2 3.1(9)
C4 N1 C1 N2 1.0(9)
C6 N1 C1 N2 -177.5(6)
C2 N2 C1 O2 173.9(6)
C5 N2 C1 O2 -3.5(9)
C2 N2 C1 N1 -5.5(9)
C5 N2 C1 N1 177.1(5)
C8 C7 C3 C2 -173.6(7)
C8 C7 C3 C4 8.0(11)
C1 N1 C4 O1 -178.4(6)
C6 N1 C4 O1 0.0(9)
C1 N1 C4 C3 2.0(9)
C6 N1 C4 C3 -179.5(5)
C7 C3 C4 O1 -1.9(10)
C2 C3 C4 O1 179.7(6)
C7 C3 C4 N1 177.6(6)
C2 C3 C4 N1 -0.8(8)
C1 N2 C2 O3 -171.9(6)
C5 N2 C2 O3 5.3(9)
C1 N2 C2 C3 6.9(9)
C5 N2 C2 C3 -175.9(6)
C7 C3 C2 O3 -3.2(9)
C4 C3 C2 O3 175.3(6)
C7 C3 C2 N2 178.1(5)
C4 C3 C2 N2 -3.4(8)
C3 C7 C8 O4 -1.5(11)
C3 C7 C8 C9 176.1(7)
C14 N3 C11 C10 177.5(6)
C12 N3 C11 C10 1.2(10)
C9 C10 C11 N3 -172.4(6)
C11 N3 C12 C13 -83.0(8)
C14 N3 C12 C13 100.5(7)
C11 C10 C9 C8 179.5(6)
C7 C8 C9 C10 -175.2(6)
O4 C8 C9 C10 2.6(9)
C11 N3 C14 C15 -96.8(7)
C12 N3 C14 C15 79.6(7)
